data_4515376
loop_
_publ_author_name
'Barreda, Omar'
'Bannwart, Gianluca'
'Yap, Glenn P. A.'
'Bloch, Eric D.'

_publ_section_title
;
 Ligand-Based Phase Control in Porous Molecular Assemblies.
;
_journal_issue 14
_journal_name_full 'ACS applied materials &amp; interfaces'
_journal_page_first 11420
_journal_page_last 11424
_journal_paper_doi 10.1021/acsami.8b02015
_journal_volume 10
_journal_year 2018
_chemical_formula_sum 'C22 H20 Cu2 O12'
_chemical_formula_weight 603.46
_space_group_crystal_system trigonal
_space_group_IT_number 164
_space_group_name_Hall '-P 3 2"'
_space_group_name_H-M_alt 'P -3 m 1'
_atom_sites_solution_hydrogens geom
_audit_creation_method SHELXL-2017/1
_cell_angle_alpha 90
_cell_angle_beta 90
_cell_angle_gamma 120
_cell_formula_units_Z 3
_cell_length_a 18.6055(11)
_cell_length_b 18.6055(11)
_cell_length_c 6.9528(4)
_cell_measurement_reflns_used 5938
_cell_measurement_temperature 200(2)
_cell_measurement_theta_max 27.18
_cell_measurement_theta_min 2.53
_cell_volume 2084.4(2)
_computing_cell_refinement 'Bruker SAINT'
_computing_data_collection 'Bruker APEX2'
_computing_data_reduction 'Bruker SAINT'
_computing_molecular_graphics 'Bruker SHELXTL'
_computing_publication_material 'Bruker SHELXTL'
_computing_structure_refinement 'SHELXL-2017/1 (Sheldrick, 2017)'
_computing_structure_solution 'SHELXS-97 (Sheldrick 2008)'
_diffrn_ambient_temperature 200(2)
_diffrn_detector_area_resol_mean 8.33
_diffrn_measured_fraction_theta_full 0.994
_diffrn_measured_fraction_theta_max 0.995
_diffrn_measurement_device_type 'Bruker AXS APEX diffractometer'
_diffrn_measurement_method '\f and \w scans'
_diffrn_radiation_type MoK\a
_diffrn_radiation_wavelength 0.71073
_diffrn_reflns_av_R_equivalents 0.0376
_diffrn_reflns_av_unetI/netI 0.0228
_diffrn_reflns_Laue_measured_fraction_full 0.994
_diffrn_reflns_Laue_measured_fraction_max 0.995
_diffrn_reflns_limit_h_max 23
_diffrn_reflns_limit_h_min -23
_diffrn_reflns_limit_k_max 23
_diffrn_reflns_limit_k_min -23
_diffrn_reflns_limit_l_max 8
_diffrn_reflns_limit_l_min -8
_diffrn_reflns_number 13124
_diffrn_reflns_point_group_measured_fraction_full 0.994
_diffrn_reflns_point_group_measured_fraction_max 0.995
_diffrn_reflns_theta_full 25.242
_diffrn_reflns_theta_max 27.297
_diffrn_reflns_theta_min 2.189
_exptl_absorpt_coefficient_mu 1.585
_exptl_absorpt_correction_T_max 0.7455
_exptl_absorpt_correction_T_min 0.5993
_exptl_absorpt_correction_type multi-scan
_exptl_absorpt_process_details 'APEX3 (Bruker, 2015)'
_exptl_crystal_colour blue
_exptl_crystal_density_diffrn 1.442
_exptl_crystal_description plate
_exptl_crystal_F_000 918
_exptl_crystal_size_max 0.419
_exptl_crystal_size_mid 0.345
_exptl_crystal_size_min 0.206
_refine_diff_density_max 0.854
_refine_diff_density_min -0.267
_refine_diff_density_rms 0.080
_refine_ls_extinction_method none
_refine_ls_goodness_of_fit_ref 1.064
_refine_ls_hydrogen_treatment constr
_refine_ls_matrix_type full
_refine_ls_number_parameters 80
_refine_ls_number_reflns 1701
_refine_ls_number_restraints 27
_refine_ls_restrained_S_all 1.058
_refine_ls_R_factor_all 0.0420
_refine_ls_R_factor_gt 0.0348
_refine_ls_shift/su_max 0.000
_refine_ls_shift/su_mean 0.000
_refine_ls_structure_factor_coef Fsqd
_refine_ls_weighting_details 'w=1/[\s^2^(Fo^2^)+(0.0602P)^2^+1.0901P] where P=(Fo^2^+2Fc^2^)/3'
_refine_ls_weighting_scheme calc
_refine_ls_wR_factor_gt 0.0958
_refine_ls_wR_factor_ref 0.0999
_reflns_Friedel_coverage 0.000
_reflns_number_gt 1441
_reflns_number_total 1701
_reflns_threshold_expression 'I > 2\s(I)'
_cod_data_source_file am8b02015_si_008.cif
_cod_data_source_block eric019_sq
_cod_original_cell_volume 2084.4(3)
_cod_database_code 4515376
_shelx_shelxl_version_number 2017/1
_shelx_space_group_comment
; 
The symmetry employed for this shelxl refinement is uniquely defined 
by the following loop, which should always be used as a source of 
symmetry information in preference to the above space-group names. 
They are only intended as comments. 
;
_shelx_estimated_absorpt_t_min 0.556
_shelx_estimated_absorpt_t_max 0.736

loop_
_space_group_symop_operation_xyz
'x, y, z'
'-y, x-y, z'
'-x+y, -x, z'
'y, x, -z'
'x-y, -y, -z'
'-x, -x+y, -z'
'-x, -y, -z'
'y, -x+y, -z'
'x-y, x, -z'
'-y, -x, z'
'-x+y, y, z'
'x, x-y, z'

loop_
_atom_site_label
_atom_site_type_symbol
_atom_site_fract_x
_atom_site_fract_y
_atom_site_fract_z
_atom_site_U_iso_or_equiv
_atom_site_adp_type
_atom_site_occupancy
_atom_site_site_symmetry_order
_atom_site_calc_flag
_atom_site_refinement_flags_posn
_atom_site_refinement_flags_adp
_atom_site_refinement_flags_occupancy
_atom_site_disorder_assembly
_atom_site_disorder_group
Cu1 Cu 0.47604(2) 0.52396(2) 0.65549(5) 0.01946(15) Uani 1 2 d S TU P . .
C1A C 0.07843(16) 0.15764(13) -0.3614(3) 0.124(5) Uani 0.296(3) 1 d DG U P A -1
H1A1 H 0.048252 0.125166 -0.474623 0.186 Uiso 0.296(3) 1 calc R U P A -1
H1A2 H 0.043873 0.174932 -0.291468 0.186 Uiso 0.296(3) 1 calc R U P A -1
H1A3 H 0.091667 0.123618 -0.277182 0.186 Uiso 0.296(3) 1 calc R U P A -1
C2A C 0.15881(15) 0.23444(15) -0.4255(3) 0.062(2) Uani 0.296(3) 1 d DG U P A -1
H2AA H 0.145137 0.265928 -0.519038 0.074 Uiso 0.296(3) 1 calc R U P A -1
H2AB H 0.194116 0.216355 -0.492062 0.074 Uiso 0.296(3) 1 calc R U P A -1
C3A C 0.20820(12) 0.29210(12) -0.2589(2) 0.0457(14) Uani 0.296(3) 1 d DG U P A -1
H3AA H 0.219604 0.260897 -0.159835 0.055 Uiso 0.296(3) 1 calc R U P A -1
H3AB H 0.261843 0.337887 -0.306310 0.055 Uiso 0.296(3) 1 calc R U P A -1
C1B C 0.08177(16) 0.14459(10) -0.1586(4) 0.124(5) Uani 0.204(3) 1 d DG . P A -2
H1BA H 0.065664 0.114586 -0.036048 0.186 Uiso 0.204(3) 1 calc R U P A -2
H1BB H 0.068151 0.104998 -0.264314 0.186 Uiso 0.204(3) 1 calc R U P A -2
H1BC H 0.051657 0.174850 -0.175770 0.186 Uiso 0.204(3) 1 calc R U P A -2
C2B C 0.17596(15) 0.20653(10) -0.1581(3) 0.062(2) Uani 0.204(3) 1 d DG . P A -2
H2BA H 0.195034 0.222051 -0.023743 0.074 Uiso 0.204(3) 1 calc R U P A -2
H2BB H 0.205282 0.179241 -0.213385 0.074 Uiso 0.204(3) 1 calc R U P A -2
C3B C 0.19871(12) 0.28520(12) -0.2733(2) 0.0457(14) Uani 0.204(3) 1 d DG . P A -2
H3BA H 0.259669 0.322219 -0.276325 0.055 Uiso 0.204(3) 1 calc R U P A -2
H3BB H 0.178286 0.270882 -0.407180 0.055 Uiso 0.204(3) 1 calc R U P A -2
C4 C 0.18163(8) 0.36325(9) -0.00984(18) 0.0317(7) Uani 1 2 d G T P A .
C5 C 0.25742(7) 0.38496(6) 0.07674(13) 0.0290(5) Uani 1 1 d G . . . .
H5 H 0.295877 0.373448 0.013837 0.035 Uiso 1 1 calc R U . . .
C6 C 0.27649(5) 0.42371(6) 0.25631(12) 0.0245(5) Uani 1 1 d G . . . .
C7 C 0.22089(7) 0.44179(11) 0.34842(18) 0.0253(6) Uani 1 2 d G T P . .
H7 H 0.233098 0.466196 0.472791 0.030 Uiso 1 2 calc R U P . .
C8 C 0.35925(5) 0.44995(6) 0.34799(12) 0.0234(4) Uani 1 1 d G . . . .
O1 O 0.16162(10) 0.32324(11) -0.18243(19) 0.0484(7) Uani 1 2 d G TU P . .
O2 O 0.37090(7) 0.48011(7) 0.51341(12) 0.0366(4) Uani 1 1 d G U . . .
O3 O 0.41075(6) 0.44038(10) 0.25090(16) 0.0342(4) Uani 1 1 d G . . . .
O4 O 0.43685(12) 0.56316(14) 0.90402(19) 0.0458(7) Uani 1 2 d G T P . .

loop_
_atom_site_aniso_label
_atom_site_aniso_U_11
_atom_site_aniso_U_22
_atom_site_aniso_U_33
_atom_site_aniso_U_23
_atom_site_aniso_U_13
_atom_site_aniso_U_12
Cu1 0.02148(18) 0.02148(18) 0.0203(2) 0.00010(6) -0.00010(6) 0.01437(16)
C1A 0.122(15) 0.080(7) 0.115(8) -0.031(7) 0.00(2) 0.010(17)
C2A 0.057(5) 0.060(6) 0.066(6) -0.031(5) -0.010(5) 0.027(5)
C3A 0.040(3) 0.060(4) 0.043(3) -0.024(3) -0.010(3) 0.029(3)
C1B 0.122(15) 0.080(7) 0.115(8) -0.031(7) 0.00(2) 0.010(17)
C2B 0.057(5) 0.060(6) 0.066(6) -0.031(5) -0.010(5) 0.027(5)
C3B 0.040(3) 0.060(4) 0.043(3) -0.024(3) -0.010(3) 0.029(3)
C4 0.0281(12) 0.0368(18) 0.0330(18) -0.0088(15) -0.0044(7) 0.0184(9)
C5 0.0237(11) 0.0342(12) 0.0342(13) -0.0063(10) -0.0010(9) 0.0182(10)
C6 0.0231(11) 0.0253(10) 0.0285(11) -0.0003(9) -0.0006(9) 0.0147(9)
C7 0.0229(10) 0.0290(16) 0.0260(16) -0.0010(13) -0.0005(6) 0.0145(8)
C8 0.0220(10) 0.0260(10) 0.0273(11) 0.0041(9) 0.0022(9) 0.0158(9)
O1 0.0414(10) 0.068(2) 0.0445(16) -0.0289(15) -0.0144(7) 0.0340(10)
O2 0.0259(9) 0.0600(12) 0.0305(9) -0.0124(8) -0.0065(7) 0.0264(8)
O3 0.0245(8) 0.0529(11) 0.0323(9) -0.0096(8) -0.0037(7) 0.0247(8)
O4 0.0503(12) 0.0503(12) 0.0405(15) -0.0058(6) 0.0058(6) 0.0280(14)

loop_
_atom_type_symbol
_atom_type_description
_atom_type_scat_dispersion_real
_atom_type_scat_dispersion_imag
_atom_type_scat_source
C C 0.0033 0.0016 'International Tables Vol C Tables 4.2.6.8 and 6.1.1.4'
H H 0.0000 0.0000 'International Tables Vol C Tables 4.2.6.8 and 6.1.1.4'
O O 0.0106 0.0060 'International Tables Vol C Tables 4.2.6.8 and 6.1.1.4'
Cu Cu 0.3201 1.2651 'International Tables Vol C Tables 4.2.6.8 and 6.1.1.4'

loop_
_geom_angle_atom_site_label_1
_geom_angle_atom_site_label_2
_geom_angle_atom_site_label_3
_geom_angle
_geom_angle_site_symmetry_1
_geom_angle_site_symmetry_3
O2 Cu1 O2 89.55(9) . 10_665
O2 Cu1 O3 167.6 . 7_666
O2 Cu1 O3 89.38(14) 10_665 7_666
O2 Cu1 O3 89.38(8) . 4_556
O2 Cu1 O3 167.57(9) 10_665 4_556
O3 Cu1 O3 89.01(14) 7_666 4_556
O2 Cu1 O4 96.26(6) . .
O2 Cu1 O4 96.26(6) 10_665 .
O3 Cu1 O4 96.16(9) 7_666 .
O3 Cu1 O4 96.16(10) 4_556 .
O2 Cu1 Cu1 83.29(3) . 7_666
O2 Cu1 Cu1 83.29(7) 10_665 7_666
O3 Cu1 Cu1 84.29(6) 7_666 7_666
O3 Cu1 Cu1 84.29(6) 4_556 7_666
O4 Cu1 Cu1 179.36(5) . 7_666
C2A C1A H1A1 109.5 . .
C2A C1A H1A2 109.5 . .
H1A1 C1A H1A2 109.5 . .
C2A C1A H1A3 109.5 . .
H1A1 C1A H1A3 109.5 . .
H1A2 C1A H1A3 109.5 . .
C1A C2A C3A 113.4 . .
C1A C2A H2AA 108.9 . .
C3A C2A H2AA 108.9 . .
C1A C2A H2AB 108.9 . .
C3A C2A H2AB 108.9 . .
H2AA C2A H2AB 107.7 . .
O1 C3A C2A 107.8 . .
O1 C3A H3AA 110.2 . .
C2A C3A H3AA 110.2 . .
O1 C3A H3AB 110.2 . .
C2A C3A H3AB 110.2 . .
H3AA C3A H3AB 108.5 . .
C2B C1B H1BA 109.5 . .
C2B C1B H1BB 109.5 . .
H1BA C1B H1BB 109.5 . .
C2B C1B H1BC 109.5 . .
H1BA C1B H1BC 109.5 . .
H1BB C1B H1BC 109.5 . .
C3B C2B C1B 112.4 . .
C3B C2B H2BA 109.1 . .
C1B C2B H2BA 109.1 . .
C3B C2B H2BB 109.1 . .
C1B C2B H2BB 109.1 . .
H2BA C2B H2BB 107.9 . .
O1 C3B C2B 106.5 . .
O1 C3B H3BA 110.4 . .
C2B C3B H3BA 110.4 . .
O1 C3B H3BB 110.4 . .
C2B C3B H3BB 110.4 . .
H3BA C3B H3BB 108.6 . .
O1 C4 C5 119.9 . .
O1 C4 C5 119.9 . 11
C5 C4 C5 120.1 . 11
C4 C5 C6 119.7 . .
C4 C5 H5 120.2 . .
C6 C5 H5 120.2 . .
C7 C6 C5 120.5 . .
C7 C6 C8 119.3 . .
C5 C6 C8 120.1 . .
C6 C7 C6 119.3 11 .
C6 C7 H7 120.3 11 .
C6 C7 H7 120.3 . .
O2 C8 O3 125.8 . .
O2 C8 C6 117.1 . .
O3 C8 C6 117.1 . .
C4 O1 C3B 128.3 . .
C4 O1 C3A 121.1 . .
C8 O2 Cu1 124.1 . .
C8 O3 Cu1 122.4 . 7_666

loop_
_geom_bond_atom_site_label_1
_geom_bond_atom_site_label_2
_geom_bond_distance
_geom_bond_site_symmetry_2
Cu1 O2 1.9678 .
Cu1 O2 1.9678(13) 10_665
Cu1 O3 1.9756(10) 7_666
Cu1 O3 1.9756(17) 4_556
Cu1 O4 2.1405(14) .
Cu1 Cu1 2.6569(7) 7_666
C1A C2A 1.5296 .
C1A H1A1 0.9800 .
C1A H1A2 0.9800 .
C1A H1A3 0.9800 .
C2A C3A 1.5331 .
C2A H2AA 0.9900 .
C2A H2AB 0.9900 .
C3A O1 1.3680 .
C3A H3AA 0.9900 .
C3A H3AB 0.9900 .
C1B C2B 1.5425 .
C1B H1BA 0.9800 .
C1B H1BB 0.9800 .
C1B H1BC 0.9800 .
C2B C3B 1.5308 .
C2B H2BA 0.9900 .
C2B H2BB 0.9900 .
C3B O1 1.3655 .
C3B H3BA 0.9900 .
C3B H3BB 0.9900 .
C4 O1 1.3622 .
C4 C5 1.3944 .
C4 C5 1.3945(19) 11
C5 C6 1.3959 .
C5 H5 0.9500 .
C6 C7 1.3933 .
C6 C8 1.5045 .
C7 H7 0.9500 .
C8 O2 1.2502 .
C8 O3 1.2554 .

loop_
_geom_torsion_atom_site_label_1
_geom_torsion_atom_site_label_2
_geom_torsion_atom_site_label_3
_geom_torsion_atom_site_label_4
_geom_torsion
_geom_torsion_site_symmetry_1
_geom_torsion_site_symmetry_4
C1A C2A C3A O1 -65.0 . .
C1B C2B C3B O1 63.2 . .
O1 C4 C5 C6 -178.1 . .
C5 C4 C5 C6 4.1 11 .
C4 C5 C6 C7 -0.8 . .
C4 C5 C6 C8 -178.0 . .
C5 C6 C7 C6 -2.4 . 11
C8 C6 C7 C6 174.7 . 11
C7 C6 C8 O2 6.7 . .
C5 C6 C8 O2 -176.1 . .
C7 C6 C8 O3 -172.6 . .
C5 C6 C8 O3 4.6 . .
C5 C4 O1 C3B 14.1 . .
C5 C4 O1 C3B -168.1 11 .
C5 C4 O1 C3A 10.4 . .
C5 C4 O1 C3A -171.8 11 .
C2B C3B O1 C4 71.0 . .
C2A C3A O1 C4 167.0 . .
O3 C8 O2 Cu1 2.60(7) . .
C6 C8 O2 Cu1 -176.65(7) . .
O2 C8 O3 Cu1 -2.03(10) . 7_666
C6 C8 O3 Cu1 177.23(10) . 7_666
